data_1575904
loop_
_publ_author_name
'Li, Jinrui'
'Zhuang, Kaipeng'
'Tao, Yunlong'
'Zhang, Qingfeng'
'Li, Hongguang'
'Hao, Jingcheng'

_publ_section_title
;
 Multilevel chirality transfer and second harmonic generation in
 mesoscopic double helical supramolecular self-assemblies of fullerene
 enantiomers.
;
_journal_issue 42
_journal_name_full 'Chemical science'
_journal_page_first 19843
_journal_page_last 19848
_journal_paper_doi 10.1039/d5sc05354d
_journal_volume 16
_journal_year 2025
_chemical_absolute_configuration unk
_chemical_formula_moiety 'C70 H13 N'
_chemical_formula_sum 'C70 H13 N'
_chemical_formula_weight 867.81
_space_group_crystal_system monoclinic
_space_group_IT_number 4
_space_group_name_Hall 'P 2yb'
_space_group_name_H-M_alt 'P 1 21 1'
_atom_sites_solution_hydrogens geom
_audit_creation_date 2024-04-16
_audit_creation_method
;
Olex2 1.3
(compiled 2020.11.12 svn.r5f609507 for OlexSys, GUI svn.r6403)
;
_audit_update_record
;
2025-01-03 deposited with the CCDC.	2025-09-10 downloaded from the CCDC.
;
_cell_angle_alpha 90
_cell_angle_beta 107.119(2)
_cell_angle_gamma 90
_cell_formula_units_Z 2
_cell_length_a 13.7943(7)
_cell_length_b 10.0312(5)
_cell_length_c 13.8636(7)
_cell_measurement_reflns_used 9883
_cell_measurement_temperature 100(2)
_cell_measurement_theta_max 66.45
_cell_measurement_theta_min 3.34
_cell_volume 1833.36(16)
_computing_cell_refinement 'SAINT V8.40B (?, 2016)'
_computing_data_reduction 'SAINT V8.40B (?, 2016)'
_computing_molecular_graphics 'Olex2 1.3 (Dolomanov et al., 2009)'
_computing_publication_material 'Olex2 1.3 (Dolomanov et al., 2009)'
_computing_structure_refinement 'XL  (Sheldrick, 2008)'
_diffrn_ambient_temperature 100.15
_diffrn_measured_fraction_theta_full 0.996
_diffrn_measured_fraction_theta_max 0.996
_diffrn_measurement_device_type 'CCD area detector'
_diffrn_measurement_method 'phi and omega scans'
_diffrn_radiation_monochromator graphite
_diffrn_radiation_type CuK\a
_diffrn_radiation_wavelength 1.54178
_diffrn_reflns_av_R_equivalents 0.0389
_diffrn_reflns_av_unetI/netI 0.0527
_diffrn_reflns_Laue_measured_fraction_full 0.996
_diffrn_reflns_Laue_measured_fraction_max 0.996
_diffrn_reflns_limit_h_max 16
_diffrn_reflns_limit_h_min -15
_diffrn_reflns_limit_k_max 11
_diffrn_reflns_limit_k_min -10
_diffrn_reflns_limit_l_max 16
_diffrn_reflns_limit_l_min -16
_diffrn_reflns_number 17480
_diffrn_reflns_point_group_measured_fraction_full 0.880
_diffrn_reflns_point_group_measured_fraction_max 0.880
_diffrn_reflns_theta_full 66.538
_diffrn_reflns_theta_max 66.538
_diffrn_reflns_theta_min 3.336
_diffrn_source_current 1.1
_diffrn_source_power 0.055
_diffrn_source_voltage 50.0
_exptl_absorpt_coefficient_mu 0.706
_exptl_absorpt_correction_T_max 0.7528
_exptl_absorpt_correction_T_min 0.5529
_exptl_absorpt_correction_type none
_exptl_absorpt_process_details
;
SADABS-2016/2 (Bruker,2016/2) was used for absorption correction.
wR2(int) was 0.1542 before and 0.0633 after correction.
The Ratio of minimum to maximum transmission is 0.7345.
The \l/2 correction factor is Not present.
;
_exptl_crystal_colour 'clear whiteish colourless'
_exptl_crystal_colour_lustre clear
_exptl_crystal_colour_modifier whiteish
_exptl_crystal_colour_primary colourless
_exptl_crystal_density_diffrn 1.572
_exptl_crystal_description block
_exptl_crystal_F_000 880
_exptl_crystal_size_max 0.22
_exptl_crystal_size_mid 0.2
_exptl_crystal_size_min 0.18
_refine_diff_density_max 0.204
_refine_diff_density_min -0.193
_refine_diff_density_rms 0.049
_refine_ls_abs_structure_details
;
 Flack x determined using 1653 quotients [(I+)-(I-)]/[(I+)+(I-)]
 (Parsons, Flack and Wagner, Acta Cryst. B69 (2013) 249-259).
;
_refine_ls_abs_structure_Flack 0.4(5)
_refine_ls_extinction_method none
_refine_ls_goodness_of_fit_ref 1.064
_refine_ls_hydrogen_treatment constr
_refine_ls_matrix_type full
_refine_ls_number_parameters 641
_refine_ls_number_reflns 5680
_refine_ls_number_restraints 1
_refine_ls_restrained_S_all 1.063
_refine_ls_R_factor_all 0.0603
_refine_ls_R_factor_gt 0.0509
_refine_ls_shift/su_max 0.003
_refine_ls_shift/su_mean 0.000
_refine_ls_structure_factor_coef Fsqd
_refine_ls_weighting_details 'w=1/[\s^2^(Fo^2^)+(0.0723P)^2^+0.6586P] where P=(Fo^2^+2Fc^2^)/3'
_refine_ls_weighting_scheme calc
_refine_ls_wR_factor_gt 0.1330
_refine_ls_wR_factor_ref 0.1357
_reflns_Friedel_coverage 0.661
_reflns_Friedel_fraction_full 0.747
_reflns_Friedel_fraction_max 0.747
_reflns_number_gt 5160
_reflns_number_total 5680
_reflns_threshold_expression 'I > 2\s(I)'
_cod_data_source_file d5sc05354d2.cif
_cod_data_source_block R-MBA-C60
_cod_depositor_comments 'Adding full bibliography for 1575904--1575905.cif.'
_cod_database_code 1575904
_shelx_shelxl_version_number 2014/7
_shelx_space_group_comment
;
The symmetry employed for this shelxl refinement is uniquely defined
by the following loop, which should always be used as a source of
symmetry information in preference to the above space-group names.
They are only intended as comments.
;
_shelx_estimated_absorpt_t_max 0.883
_shelx_estimated_absorpt_t_min 0.860
_olex2_refinement_description
;
1. Fixed Uiso
 At 1.2 times of:
  All C(H) groups, All C(H,H) groups
 At 1.5 times of:
  All C(H,H,H) groups
2.a Ternary CH refined with riding coordinates:
 C64(H64)
2.b Secondary CH2 refined with riding coordinates:
 C1(H1A,H1B), C2(H2A,H2B)
2.c Aromatic/amide H refined with riding coordinates:
 C66(H66), C67(H67), C68(H68), C69(H69), C70(H70)
2.d Idealised Me refined as rotating group:
 C63(H63A,H63B,H63C)
;
_smtbx_masks_void_probe_radius 1.2
_smtbx_masks_void_truncation_radius 1.2
_olex2_submission_special_instructions 'No special instructions were received'

loop_
_space_group_symop_operation_xyz
'x, y, z'
'-x, y+1/2, -z'

loop_
_atom_site_label
_atom_site_type_symbol
_atom_site_fract_x
_atom_site_fract_y
_atom_site_fract_z
_atom_site_U_iso_or_equiv
_atom_site_adp_type
_atom_site_occupancy
_atom_site_site_symmetry_order
_atom_site_calc_flag
_atom_site_refinement_flags_posn
_atom_site_refinement_flags_adp
_atom_site_refinement_flags_occupancy
_atom_site_disorder_assembly
_atom_site_disorder_group
C1 C 0.6946(3) 0.7446(5) 0.4220(3) 0.0492(11) Uani 1 1 d . . . . .
H1A H 0.7211 0.7215 0.4944 0.059 Uiso 1 1 calc R U . . .
H1B H 0.7204 0.8337 0.4110 0.059 Uiso 1 1 calc R U . . .
C2 C 0.5569(3) 0.7382(5) 0.2781(3) 0.0464(10) Uani 1 1 d . . . . .
H2A H 0.5688 0.8261 0.2512 0.056 Uiso 1 1 calc R U . . .
H2B H 0.4850 0.7129 0.2476 0.056 Uiso 1 1 calc R U . . .
C3 C 0.6290(3) 0.6308(4) 0.2562(3) 0.0357(8) Uani 1 1 d . . . . .
C4 C 0.7253(3) 0.6376(4) 0.3552(3) 0.0403(9) Uani 1 1 d . . . . .
C5 C 0.7532(3) 0.5048(5) 0.4085(3) 0.0430(10) Uani 1 1 d . . . . .
C6 C 0.8616(3) 0.4888(5) 0.4414(3) 0.0455(11) Uani 1 1 d . . . . .
C7 C 0.9059(3) 0.5909(5) 0.3940(3) 0.0465(11) Uani 1 1 d . . . . .
C8 C 0.8248(3) 0.6713(4) 0.3329(3) 0.0423(10) Uani 1 1 d . . . . .
C9 C 0.8314(3) 0.7167(4) 0.2421(4) 0.0443(10) Uani 1 1 d . . . . .
C10 C 0.9198(3) 0.6871(4) 0.2088(4) 0.0491(11) Uani 1 1 d . . . . .
C11 C 1.0004(3) 0.6142(5) 0.2706(4) 0.0515(12) Uani 1 1 d . . . . .
C12 C 0.9924(3) 0.5647(5) 0.3663(3) 0.0510(12) Uani 1 1 d . . . . .
C13 C 1.0389(3) 0.4344(6) 0.3827(3) 0.0555(13) Uani 1 1 d . . . . .
C14 C 0.9970(4) 0.3345(6) 0.4270(3) 0.0578(15) Uani 1 1 d . . . . .
C15 C 0.9072(4) 0.3630(6) 0.4585(3) 0.0533(12) Uani 1 1 d . . . . .
C16 C 0.8441(4) 0.2462(6) 0.4392(3) 0.0570(13) Uani 1 1 d . . . . .
C17 C 0.7398(4) 0.2618(5) 0.4048(4) 0.0534(12) Uani 1 1 d . . . . .
C18 C 0.6937(3) 0.3936(5) 0.3897(3) 0.0416(10) Uani 1 1 d . . . . .
C19 C 0.6041(3) 0.3870(5) 0.2994(3) 0.0409(9) Uani 1 1 d . . . . .
C20 C 0.5812(3) 0.4928(4) 0.2344(3) 0.0368(9) Uani 1 1 d . . . . .
C21 C 0.5518(3) 0.4700(5) 0.1264(3) 0.0460(11) Uani 1 1 d . . . . .
C22 C 0.5962(3) 0.5700(5) 0.0805(3) 0.0447(11) Uani 1 1 d . . . . .
C23 C 0.6530(3) 0.6582(4) 0.1575(3) 0.0405(9) Uani 1 1 d . . . . .
C24 C 0.7438(4) 0.7121(5) 0.1517(4) 0.0483(11) Uani 1 1 d . . . . .
C25 C 0.7779(4) 0.6786(5) 0.0656(4) 0.0504(12) Uani 1 1 d . . . . .
C26 C 0.8877(4) 0.6646(5) 0.1022(4) 0.0522(12) Uani 1 1 d . . . . .
C27 C 0.9348(3) 0.5682(5) 0.0595(4) 0.0485(11) Uani 1 1 d . . . . .
C28 C 1.0186(3) 0.4903(5) 0.1250(4) 0.0470(11) Uani 1 1 d . . . . .
C29 C 1.0490(3) 0.5136(5) 0.2271(4) 0.0509(12) Uani 1 1 d . . . . .
C30 C 1.0743(3) 0.4023(6) 0.2967(4) 0.0551(13) Uani 1 1 d . . . . .
C31 C 1.0644(3) 0.2737(5) 0.2590(4) 0.0511(12) Uani 1 1 d . . . . .
C32 C 1.0216(4) 0.1696(5) 0.3059(4) 0.0567(13) Uani 1 1 d . . . . .
C33 C 0.9888(4) 0.2019(6) 0.3888(4) 0.0595(15) Uani 1 1 d . . . . .
C34 C 0.8944(4) 0.1460(6) 0.3965(4) 0.0612(14) Uani 1 1 d . . . . .
C35 C 0.8352(5) 0.0628(5) 0.3196(5) 0.0684(17) Uani 1 1 d . . . . .
C36 C 0.7271(5) 0.0764(5) 0.2842(4) 0.0618(14) Uani 1 1 d . . . . .
C37 C 0.6784(4) 0.1756(5) 0.3255(4) 0.0584(13) Uani 1 1 d . . . . .
C38 C 0.5974(4) 0.2520(5) 0.2613(4) 0.0528(12) Uani 1 1 d . . . . .
C39 C 0.5647(3) 0.2300(6) 0.1566(4) 0.0558(13) Uani 1 1 d . . . . .
C40 C 0.5418(3) 0.3401(5) 0.0891(3) 0.0486(12) Uani 1 1 d . . . . .
C41 C 0.5765(3) 0.3083(6) 0.0020(4) 0.0553(13) Uani 1 1 d . . . . .
C42 C 0.6182(3) 0.4068(6) -0.0428(3) 0.0523(13) Uani 1 1 d . . . . .
C43 C 0.6286(3) 0.5420(6) -0.0033(3) 0.0543(14) Uani 1 1 d . . . . .
C44 C 0.7222(4) 0.5964(5) -0.0104(3) 0.0487(11) Uani 1 1 d . . . . .
C45 C 0.7712(4) 0.4957(6) -0.0542(3) 0.0532(12) Uani 1 1 d . . . . .
C46 C 0.7080(3) 0.3792(6) -0.0737(3) 0.0515(12) Uani 1 1 d . . . . .
C47 C 0.7521(4) 0.2539(6) -0.0589(3) 0.0548(13) Uani 1 1 d . . . . .
C48 C 0.8609(3) 0.2402(5) -0.0227(3) 0.0471(11) Uani 1 1 d . . . . .
C49 C 0.8764(4) 0.4833(5) -0.0193(3) 0.0496(11) Uani 1 1 d . . . . .
C50 C 0.9217(3) 0.3506(6) -0.0037(3) 0.0493(12) Uani 1 1 d . . . . .
C51 C 1.0098(3) 0.3576(5) 0.0851(3) 0.0492(11) Uani 1 1 d . . . . .
C52 C 1.0319(3) 0.2494(5) 0.1507(4) 0.0498(11) Uani 1 1 d . . . . .
C53 C 0.9690(3) 0.1325(5) 0.1317(4) 0.0493(11) Uani 1 1 d . . . . .
C54 C 0.8848(3) 0.1282(5) 0.0454(4) 0.0481(11) Uani 1 1 d . . . . .
C55 C 0.7904(4) 0.0732(5) 0.0537(4) 0.0589(14) Uani 1 1 d . . . . .
C56 C 0.7825(4) 0.0263(5) 0.1455(4) 0.0600(13) Uani 1 1 d . . . . .
C57 C 0.6922(4) 0.0529(5) 0.1757(5) 0.0591(13) Uani 1 1 d . . . . .
C58 C 0.8718(5) 0.0318(5) 0.2335(4) 0.0617(14) Uani 1 1 d . . . . .
C59 C 0.9617(4) 0.0836(5) 0.2275(4) 0.0548(12) Uani 1 1 d . . . . .
C60 C 0.7080(4) 0.1512(6) -0.0117(4) 0.0576(14) Uani 1 1 d . . . . .
C61 C 0.6224(4) 0.1796(6) 0.0182(4) 0.0589(14) Uani 1 1 d . . . . .
C62 C 0.6153(4) 0.1280(5) 0.1137(4) 0.0603(15) Uani 1 1 d . . . . .
C63 C 0.5693(5) 0.8585(8) 0.5400(4) 0.0774(17) Uani 1 1 d . . . . .
H63A H 0.5369 0.9341 0.5632 0.116 Uiso 1 1 calc R U . . .
H63B H 0.6431 0.8674 0.5662 0.116 Uiso 1 1 calc R U . . .
H63C H 0.5480 0.7752 0.5647 0.116 Uiso 1 1 calc R U . . .
C64 C 0.5374(3) 0.8569(5) 0.4240(4) 0.0524(11) Uani 1 1 d . . . . .
H64 H 0.5644 0.9396 0.4007 0.063 Uiso 1 1 calc R U . . .
C65 C 0.4237(4) 0.8584(5) 0.3814(4) 0.0548(12) Uani 1 1 d . . . . .
C66 C 0.3676(4) 0.7451(7) 0.3807(4) 0.0705(15) Uani 1 1 d . . . . .
H66 H 0.4011 0.6632 0.4035 0.085 Uiso 1 1 calc R U . . .
C67 C 0.2624(5) 0.7492(9) 0.3470(5) 0.0865(19) Uani 1 1 d . . . . .
H67 H 0.2257 0.6693 0.3478 0.104 Uiso 1 1 calc R U . . .
C68 C 0.2105(4) 0.8605(11) 0.3135(5) 0.085(2) Uani 1 1 d . . . . .
H68 H 0.1385 0.8599 0.2897 0.102 Uiso 1 1 calc R U . . .
C69 C 0.2648(5) 0.9771(9) 0.3144(5) 0.090(2) Uani 1 1 d . . . . .
H69 H 0.2297 1.0583 0.2927 0.108 Uiso 1 1 calc R U . . .
C70 C 0.3702(5) 0.9758(6) 0.3470(5) 0.0738(16) Uani 1 1 d . . . . .
H70 H 0.4065 1.0560 0.3458 0.089 Uiso 1 1 calc R U . . .
N1 N 0.5823(3) 0.7418(4) 0.3881(3) 0.0462(9) Uani 1 1 d . . . . .

loop_
_atom_site_aniso_label
_atom_site_aniso_U_11
_atom_site_aniso_U_22
_atom_site_aniso_U_33
_atom_site_aniso_U_23
_atom_site_aniso_U_13
_atom_site_aniso_U_12
C1 0.049(2) 0.047(3) 0.049(2) -0.015(2) 0.0118(19) 0.005(2)
C2 0.046(2) 0.048(3) 0.046(2) 0.000(2) 0.0138(18) 0.014(2)
C3 0.041(2) 0.030(2) 0.0349(19) 0.0002(17) 0.0084(16) 0.0066(16)
C4 0.042(2) 0.036(2) 0.042(2) -0.0113(19) 0.0115(17) 0.0009(18)
C5 0.049(2) 0.053(3) 0.0282(19) -0.006(2) 0.0134(17) 0.004(2)
C6 0.045(2) 0.062(3) 0.0227(19) -0.009(2) -0.0008(16) 0.009(2)
C7 0.039(2) 0.052(3) 0.040(2) -0.021(2) -0.0007(17) -0.004(2)
C8 0.042(2) 0.032(2) 0.051(2) -0.0183(19) 0.0107(18) -0.0069(17)
C9 0.045(2) 0.023(2) 0.067(3) -0.007(2) 0.020(2) -0.0045(17)
C10 0.051(3) 0.026(2) 0.075(3) -0.010(2) 0.025(2) -0.0177(19)
C11 0.036(2) 0.049(3) 0.066(3) -0.017(2) 0.010(2) -0.017(2)
C12 0.032(2) 0.062(3) 0.049(3) -0.024(2) -0.0033(18) -0.012(2)
C13 0.031(2) 0.080(4) 0.043(2) -0.011(3) -0.0086(18) 0.005(2)
C14 0.048(3) 0.084(4) 0.030(2) 0.003(2) -0.0057(19) 0.028(3)
C15 0.058(3) 0.070(3) 0.0236(19) 0.004(2) -0.0004(18) 0.018(3)
C16 0.076(3) 0.063(3) 0.035(2) 0.028(2) 0.020(2) 0.024(3)
C17 0.073(3) 0.049(3) 0.049(3) 0.018(2) 0.034(2) 0.003(2)
C18 0.050(2) 0.045(3) 0.034(2) 0.0070(18) 0.0189(17) 0.001(2)
C19 0.037(2) 0.045(3) 0.045(2) -0.002(2) 0.0198(17) -0.0037(19)
C20 0.0239(17) 0.042(2) 0.043(2) -0.0036(19) 0.0071(15) 0.0035(16)
C21 0.0244(18) 0.063(3) 0.045(2) -0.005(2) 0.0018(16) 0.0086(19)
C22 0.034(2) 0.058(3) 0.037(2) 0.005(2) 0.0016(16) 0.021(2)
C23 0.045(2) 0.031(2) 0.045(2) 0.0103(19) 0.0137(18) 0.0138(19)
C24 0.061(3) 0.029(2) 0.058(3) 0.013(2) 0.022(2) 0.015(2)
C25 0.063(3) 0.033(3) 0.064(3) 0.023(2) 0.032(2) 0.012(2)
C26 0.065(3) 0.031(3) 0.072(3) 0.009(2) 0.037(3) -0.008(2)
C27 0.058(3) 0.037(3) 0.065(3) 0.010(2) 0.040(2) -0.005(2)
C28 0.034(2) 0.048(3) 0.065(3) -0.005(2) 0.025(2) -0.0122(19)
C29 0.031(2) 0.055(3) 0.071(3) -0.014(3) 0.021(2) -0.0159(19)
C30 0.0214(18) 0.075(4) 0.061(3) -0.016(3) -0.0003(18) 0.004(2)
C31 0.0285(19) 0.065(3) 0.055(3) -0.003(2) 0.0048(18) 0.019(2)
C32 0.054(3) 0.058(3) 0.051(3) 0.009(2) 0.005(2) 0.036(2)
C33 0.054(3) 0.078(4) 0.040(2) 0.024(2) 0.003(2) 0.032(3)
C34 0.082(4) 0.052(3) 0.048(3) 0.028(3) 0.017(2) 0.028(3)
C35 0.105(5) 0.029(3) 0.087(4) 0.029(3) 0.054(4) 0.021(3)
C36 0.093(4) 0.023(2) 0.084(4) 0.014(2) 0.048(3) -0.004(2)
C37 0.078(3) 0.038(3) 0.073(3) 0.018(2) 0.043(3) -0.008(2)
C38 0.054(3) 0.050(3) 0.066(3) -0.002(2) 0.035(2) -0.018(2)
C39 0.042(2) 0.059(3) 0.070(3) -0.026(3) 0.020(2) -0.025(2)
C40 0.0238(18) 0.063(3) 0.055(3) -0.022(2) 0.0054(18) -0.0072(19)
C41 0.034(2) 0.077(4) 0.047(2) -0.026(2) -0.0010(19) -0.007(2)
C42 0.039(2) 0.075(4) 0.031(2) -0.010(2) -0.0077(17) 0.010(2)
C43 0.043(2) 0.081(4) 0.029(2) 0.010(2) -0.0054(17) 0.026(2)
C44 0.063(3) 0.046(3) 0.037(2) 0.019(2) 0.014(2) 0.018(2)
C45 0.069(3) 0.065(3) 0.028(2) 0.014(2) 0.018(2) 0.018(3)
C46 0.047(2) 0.076(3) 0.028(2) 0.000(2) 0.0045(17) 0.010(3)
C47 0.051(2) 0.077(4) 0.034(2) -0.025(2) 0.0080(19) -0.002(3)
C48 0.044(2) 0.060(3) 0.039(2) -0.013(2) 0.0161(18) 0.011(2)
C49 0.057(3) 0.061(3) 0.038(2) 0.012(2) 0.026(2) 0.004(2)
C50 0.056(3) 0.061(3) 0.041(2) -0.002(2) 0.030(2) 0.010(2)
C51 0.045(2) 0.055(3) 0.058(3) -0.002(2) 0.030(2) 0.004(2)
C52 0.038(2) 0.057(3) 0.057(3) -0.007(2) 0.0200(19) 0.012(2)
C53 0.050(2) 0.041(3) 0.059(3) -0.008(2) 0.019(2) 0.020(2)
C54 0.054(2) 0.039(3) 0.055(3) -0.016(2) 0.022(2) 0.008(2)
C55 0.063(3) 0.037(3) 0.079(4) -0.028(3) 0.024(3) -0.009(2)
C56 0.082(4) 0.020(2) 0.081(4) -0.011(2) 0.030(3) -0.006(2)
C57 0.076(3) 0.024(3) 0.085(4) -0.005(2) 0.037(3) -0.013(2)
C58 0.092(4) 0.024(3) 0.078(3) 0.011(2) 0.039(3) 0.007(2)
C59 0.057(3) 0.043(3) 0.064(3) 0.004(2) 0.018(2) 0.026(2)
C60 0.048(2) 0.063(3) 0.058(3) -0.038(3) 0.009(2) -0.011(2)
C61 0.045(2) 0.063(4) 0.066(3) -0.035(3) 0.012(2) -0.019(2)
C62 0.057(3) 0.046(3) 0.082(4) -0.030(3) 0.027(3) -0.031(3)
C63 0.086(4) 0.085(4) 0.066(3) -0.032(3) 0.031(3) 0.003(3)
C64 0.062(3) 0.037(3) 0.066(3) -0.015(2) 0.031(2) -0.004(2)
C65 0.065(3) 0.042(3) 0.070(3) -0.003(2) 0.040(2) 0.010(2)
C66 0.072(3) 0.062(4) 0.081(4) 0.004(3) 0.027(3) 0.002(3)
C67 0.061(3) 0.104(6) 0.100(5) -0.009(4) 0.033(3) -0.005(4)
C68 0.054(3) 0.124(6) 0.076(4) -0.020(4) 0.016(3) 0.008(4)
C69 0.078(4) 0.099(6) 0.089(4) 0.008(4) 0.018(3) 0.049(4)
C70 0.086(4) 0.053(4) 0.087(4) -0.007(3) 0.034(3) 0.008(3)
N1 0.0456(19) 0.042(2) 0.052(2) -0.0125(17) 0.0166(15) 0.0061(16)

loop_
_atom_type_symbol
_atom_type_description
_atom_type_scat_dispersion_real
_atom_type_scat_dispersion_imag
_atom_type_scat_source
C C 0.0181 0.0091 'International Tables Vol C Tables 4.2.6.8 and 6.1.1.4'
H H 0.0000 0.0000 'International Tables Vol C Tables 4.2.6.8 and 6.1.1.4'
N N 0.0311 0.0180 'International Tables Vol C Tables 4.2.6.8 and 6.1.1.4'

loop_
_geom_angle_atom_site_label_1
_geom_angle_atom_site_label_2
_geom_angle_atom_site_label_3
_geom_angle
_geom_angle_site_symmetry_1
_geom_angle_site_symmetry_3
_geom_angle_publ_flag
H1A C1 H1B 109.0 . . ?
C4 C1 H1A 111.0 . . ?
C4 C1 H1B 111.0 . . ?
N1 C1 H1A 111.0 . . ?
N1 C1 H1B 111.0 . . ?
N1 C1 C4 103.9(3) . . ?
H2A C2 H2B 108.9 . . ?
C3 C2 H2A 110.9 . . ?
C3 C2 H2B 110.9 . . ?
N1 C2 H2A 110.9 . . ?
N1 C2 H2B 110.9 . . ?
N1 C2 C3 104.5(3) . . ?
C2 C3 C4 102.6(3) . . ?
C20 C3 C2 113.8(3) . . ?
C20 C3 C4 114.1(3) . . ?
C23 C3 C2 111.8(3) . . ?
C23 C3 C4 114.5(3) . . ?
C23 C3 C20 100.4(3) . . ?
C1 C4 C3 103.7(3) . . ?
C5 C4 C1 113.0(4) . . ?
C5 C4 C3 114.0(3) . . ?
C5 C4 C8 100.2(3) . . ?
C8 C4 C1 112.7(4) . . ?
C8 C4 C3 113.7(3) . . ?
C6 C5 C4 110.1(4) . . ?
C18 C5 C4 124.9(4) . . ?
C18 C5 C6 118.7(4) . . ?
C5 C6 C7 108.4(4) . . ?
C15 C6 C5 121.9(5) . . ?
C15 C6 C7 119.2(4) . . ?
C8 C7 C6 107.8(4) . . ?
C12 C7 C6 120.4(5) . . ?
C12 C7 C8 122.0(5) . . ?
C7 C8 C4 110.3(4) . . ?
C9 C8 C4 124.5(4) . . ?
C9 C8 C7 118.6(4) . . ?
C8 C9 C10 120.9(4) . . ?
C8 C9 C24 121.1(4) . . ?
C10 C9 C24 106.2(4) . . ?
C11 C10 C9 120.1(5) . . ?
C11 C10 C26 120.1(4) . . ?
C26 C10 C9 109.0(4) . . ?
C10 C11 C12 118.7(4) . . ?
C10 C11 C29 119.7(5) . . ?
C29 C11 C12 108.3(5) . . ?
C7 C12 C11 119.6(4) . . ?
C7 C12 C13 120.5(5) . . ?
C13 C12 C11 107.7(4) . . ?
C12 C13 C30 108.2(5) . . ?
C14 C13 C12 120.0(4) . . ?
C14 C13 C30 119.3(5) . . ?
C13 C14 C15 119.5(5) . . ?
C13 C14 C33 120.5(5) . . ?
C33 C14 C15 108.2(5) . . ?
C6 C15 C14 120.3(5) . . ?
C6 C15 C16 119.1(4) . . ?
C16 C15 C14 107.9(5) . . ?
C15 C16 C34 107.8(5) . . ?
C17 C16 C15 118.9(5) . . ?
C17 C16 C34 120.9(5) . . ?
C16 C17 C18 121.2(5) . . ?
C16 C17 C37 120.5(5) . . ?
C18 C17 C37 107.3(4) . . ?
C5 C18 C17 120.1(4) . . ?
C5 C18 C19 120.3(4) . . ?
C17 C18 C19 107.6(4) . . ?
C20 C19 C18 119.8(4) . . ?
C20 C19 C38 120.5(4) . . ?
C38 C19 C18 107.3(4) . . ?
C19 C20 C3 124.8(4) . . ?
C19 C20 C21 119.9(4) . . ?
C21 C20 C3 108.7(4) . . ?
C22 C21 C20 109.0(4) . . ?
C40 C21 C20 119.8(5) . . ?
C40 C21 C22 120.2(4) . . ?
C21 C22 C23 108.4(4) . . ?
C43 C22 C21 121.3(5) . . ?
C43 C22 C23 120.6(4) . . ?
C22 C23 C3 110.0(4) . . ?
C24 C23 C3 124.1(4) . . ?
C24 C23 C22 120.2(4) . . ?
C23 C24 C9 119.6(4) . . ?
C23 C24 C25 118.4(5) . . ?
C25 C24 C9 109.1(4) . . ?
C24 C25 C26 107.0(4) . . ?
C44 C25 C24 121.7(4) . . ?
C44 C25 C26 119.9(4) . . ?
C10 C26 C25 108.7(4) . . ?
C27 C26 C10 120.5(5) . . ?
C27 C26 C25 119.2(5) . . ?
C26 C27 C28 119.2(5) . . ?
C26 C27 C49 120.6(4) . . ?
C49 C27 C28 108.6(4) . . ?
C29 C28 C27 119.6(4) . . ?
C29 C28 C51 121.5(5) . . ?
C51 C28 C27 107.1(4) . . ?
C11 C29 C30 108.2(4) . . ?
C28 C29 C11 120.9(5) . . ?
C28 C29 C30 119.7(5) . . ?
C29 C30 C13 107.6(4) . . ?
C31 C30 C13 119.8(5) . . ?
C31 C30 C29 119.3(4) . . ?
C30 C31 C32 120.8(4) . . ?
C30 C31 C52 120.8(5) . . ?
C32 C31 C52 107.5(5) . . ?
C33 C32 C31 118.6(5) . . ?
C33 C32 C59 120.5(5) . . ?
C59 C32 C31 108.2(4) . . ?
C14 C33 C34 108.0(5) . . ?
C32 C33 C14 121.0(5) . . ?
C32 C33 C34 119.2(5) . . ?
C16 C34 C33 108.1(5) . . ?
C35 C34 C16 118.8(5) . . ?
C35 C34 C33 120.4(5) . . ?
C34 C35 C36 121.0(5) . . ?
C34 C35 C58 118.8(5) . . ?
C36 C35 C58 108.4(5) . . ?
C35 C36 C57 109.4(5) . . ?
C37 C36 C35 120.0(5) . . ?
C37 C36 C57 118.7(5) . . ?
C36 C37 C17 118.9(5) . . ?
C36 C37 C38 120.2(5) . . ?
C38 C37 C17 109.0(4) . . ?
C37 C38 C19 108.7(4) . . ?
C39 C38 C19 119.4(5) . . ?
C39 C38 C37 120.9(5) . . ?
C38 C39 C40 120.0(5) . . ?
C38 C39 C62 119.0(5) . . ?
C40 C39 C62 108.4(4) . . ?
C21 C40 C39 120.3(4) . . ?
C21 C40 C41 119.4(5) . . ?
C39 C40 C41 108.1(4) . . ?
C42 C41 C40 119.8(5) . . ?
C42 C41 C61 119.6(4) . . ?
C61 C41 C40 107.9(5) . . ?
C41 C42 C43 120.5(4) . . ?
C41 C42 C46 120.1(5) . . ?
C46 C42 C43 106.8(5) . . ?
C22 C43 C42 118.8(5) . . ?
C22 C43 C44 119.9(5) . . ?
C44 C43 C42 108.7(4) . . ?
C25 C44 C43 119.1(4) . . ?
C25 C44 C45 120.9(4) . . ?
C43 C44 C45 107.8(5) . . ?
C46 C45 C44 108.4(4) . . ?
C49 C45 C44 119.0(5) . . ?
C49 C45 C46 120.3(5) . . ?
C45 C46 C42 108.2(5) . . ?
C47 C46 C42 120.3(5) . . ?
C47 C46 C45 119.7(4) . . ?
C46 C47 C48 120.3(5) . . ?
C46 C47 C60 119.3(4) . . ?
C48 C47 C60 107.9(5) . . ?
C47 C48 C54 108.4(4) . . ?
C50 C48 C47 120.4(5) . . ?
C50 C48 C54 119.7(4) . . ?
C27 C49 C50 108.0(4) . . ?
C45 C49 C27 120.5(5) . . ?
C45 C49 C50 119.3(5) . . ?
C48 C50 C49 119.9(4) . . ?
C48 C50 C51 121.0(5) . . ?
C51 C50 C49 107.2(4) . . ?
C28 C51 C50 109.1(4) . . ?
C52 C51 C28 119.6(4) . . ?
C52 C51 C50 118.9(5) . . ?
C51 C52 C31 119.1(5) . . ?
C51 C52 C53 120.9(4) . . ?
C53 C52 C31 108.2(5) . . ?
C52 C53 C59 108.1(4) . . ?
C54 C53 C52 119.1(5) . . ?
C54 C53 C59 120.6(5) . . ?
C48 C54 C55 108.1(4) . . ?
C53 C54 C48 120.5(4) . . ?
C53 C54 C55 118.9(5) . . ?
C54 C55 C60 107.5(5) . . ?
C56 C55 C54 121.0(5) . . ?
C56 C55 C60 119.6(5) . . ?
C55 C56 C57 120.5(5) . . ?
C55 C56 C58 118.6(5) . . ?
C57 C56 C58 109.8(5) . . ?
C56 C57 C36 106.0(5) . . ?
C62 C57 C36 121.0(5) . . ?
C62 C57 C56 119.3(5) . . ?
C35 C58 C56 106.4(5) . . ?
C59 C58 C35 120.4(5) . . ?
C59 C58 C56 121.4(5) . . ?
C32 C59 C53 108.0(5) . . ?
C58 C59 C32 120.6(5) . . ?
C58 C59 C53 119.6(5) . . ?
C47 C60 C55 108.0(4) . . ?
C61 C60 C47 119.7(5) . . ?
C61 C60 C55 120.0(5) . . ?
C41 C61 C62 108.7(5) . . ?
C60 C61 C41 121.0(5) . . ?
C60 C61 C62 119.3(5) . . ?
C57 C62 C39 120.1(5) . . ?
C57 C62 C61 121.3(5) . . ?
C61 C62 C39 106.8(5) . . ?
H63A C63 H63B 109.5 . . ?
H63A C63 H63C 109.5 . . ?
H63B C63 H63C 109.5 . . ?
C64 C63 H63A 109.5 . . ?
C64 C63 H63B 109.5 . . ?
C64 C63 H63C 109.5 . . ?
C63 C64 H64 108.0 . . ?
C65 C64 C63 110.7(4) . . ?
C65 C64 H64 108.0 . . ?
N1 C64 C63 110.1(4) . . ?
N1 C64 H64 108.0 . . ?
N1 C64 C65 111.8(4) . . ?
C66 C65 C64 121.0(5) . . ?
C66 C65 C70 117.1(5) . . ?
C70 C65 C64 121.8(5) . . ?
C65 C66 H66 119.7 . . ?
C65 C66 C67 120.6(6) . . ?
C67 C66 H66 119.7 . . ?
C66 C67 H67 118.6 . . ?
C68 C67 C66 122.9(7) . . ?
C68 C67 H67 118.6 . . ?
C67 C68 H68 121.0 . . ?
C67 C68 C69 118.1(6) . . ?
C69 C68 H68 121.0 . . ?
C68 C69 H69 119.8 . . ?
C68 C69 C70 120.3(6) . . ?
C70 C69 H69 119.8 . . ?
C65 C70 H70 119.5 . . ?
C69 C70 C65 121.0(6) . . ?
C69 C70 H70 119.5 . . ?
C2 N1 C1 103.9(3) . . ?
C2 N1 C64 112.2(3) . . ?
C64 N1 C1 112.6(3) . . ?

loop_
_geom_bond_atom_site_label_1
_geom_bond_atom_site_label_2
_geom_bond_distance
_geom_bond_site_symmetry_2
_geom_bond_publ_flag
C1 H1A 0.9900 . ?
C1 H1B 0.9900 . ?
C1 C4 1.556(6) . ?
C1 N1 1.480(6) . ?
C2 H2A 0.9900 . ?
C2 H2B 0.9900 . ?
C2 C3 1.556(6) . ?
C2 N1 1.460(6) . ?
C3 C4 1.606(6) . ?
C3 C20 1.524(6) . ?
C3 C23 1.524(6) . ?
C4 C5 1.517(7) . ?
C4 C8 1.530(6) . ?
C5 C6 1.438(6) . ?
C5 C18 1.365(7) . ?
C6 C7 1.446(7) . ?
C6 C15 1.398(7) . ?
C7 C8 1.436(7) . ?
C7 C12 1.382(7) . ?
C8 C9 1.366(7) . ?
C9 C10 1.457(6) . ?
C9 C24 1.463(7) . ?
C10 C11 1.394(7) . ?
C10 C26 1.430(7) . ?
C11 C12 1.450(7) . ?
C11 C29 1.439(7) . ?
C12 C13 1.445(7) . ?
C13 C14 1.387(8) . ?
C13 C30 1.452(7) . ?
C14 C15 1.458(7) . ?
C14 C33 1.424(8) . ?
C15 C16 1.436(8) . ?
C16 C17 1.385(7) . ?
C16 C34 1.444(8) . ?
C17 C18 1.455(7) . ?
C17 C37 1.458(8) . ?
C18 C19 1.478(6) . ?
C19 C20 1.368(6) . ?
C19 C38 1.447(7) . ?
C20 C21 1.449(6) . ?
C21 C22 1.419(7) . ?
C21 C40 1.393(7) . ?
C22 C23 1.430(7) . ?
C22 C43 1.390(6) . ?
C23 C24 1.388(7) . ?
C24 C25 1.447(7) . ?
C25 C26 1.455(7) . ?
C25 C44 1.380(7) . ?
C26 C27 1.392(7) . ?
C27 C28 1.468(7) . ?
C27 C49 1.432(7) . ?
C28 C29 1.372(7) . ?
C28 C51 1.434(7) . ?
C29 C30 1.450(8) . ?
C30 C31 1.384(7) . ?
C31 C32 1.444(8) . ?
C31 C52 1.455(7) . ?
C32 C33 1.393(7) . ?
C32 C59 1.442(8) . ?
C33 C34 1.450(8) . ?
C34 C35 1.410(9) . ?
C35 C36 1.434(8) . ?
C35 C58 1.459(8) . ?
C36 C37 1.413(8) . ?
C36 C57 1.457(8) . ?
C37 C38 1.428(8) . ?
C38 C39 1.404(7) . ?
C39 C40 1.422(8) . ?
C39 C62 1.461(7) . ?
C40 C41 1.459(6) . ?
C41 C42 1.380(8) . ?
C41 C61 1.425(8) . ?
C42 C43 1.454(8) . ?
C42 C46 1.453(6) . ?
C43 C44 1.431(7) . ?
C44 C45 1.444(7) . ?
C45 C46 1.435(8) . ?
C45 C49 1.394(7) . ?
C46 C47 1.385(8) . ?
C47 C48 1.443(6) . ?
C47 C60 1.447(8) . ?
C48 C50 1.367(7) . ?
C48 C54 1.442(7) . ?
C49 C50 1.460(7) . ?
C50 C51 1.455(6) . ?
C51 C52 1.391(7) . ?
C52 C53 1.436(7) . ?
C53 C54 1.401(7) . ?
C53 C59 1.447(7) . ?
C54 C55 1.449(7) . ?
C55 C56 1.392(8) . ?
C55 C60 1.456(8) . ?
C56 C57 1.451(8) . ?
C56 C58 1.458(9) . ?
C57 C62 1.376(8) . ?
C58 C59 1.370(8) . ?
C60 C61 1.392(7) . ?
C61 C62 1.451(8) . ?
C63 H63A 0.9800 . ?
C63 H63B 0.9800 . ?
C63 H63C 0.9800 . ?
C63 C64 1.539(7) . ?
C64 H64 1.0000 . ?
C64 C65 1.505(7) . ?
C64 N1 1.465(6) . ?
C65 C66 1.374(8) . ?
C65 C70 1.397(8) . ?
C66 H66 0.9500 . ?
C66 C67 1.388(8) . ?
C67 H67 0.9500 . ?
C67 C68 1.333(12) . ?
C68 H68 0.9500 . ?
C68 C69 1.387(12) . ?
C69 H69 0.9500 . ?
C69 C70 1.391(9) . ?
C70 H70 0.9500 . ?

loop_
_geom_torsion_atom_site_label_1
_geom_torsion_atom_site_label_2
_geom_torsion_atom_site_label_3
_geom_torsion_atom_site_label_4
_geom_torsion
_geom_torsion_site_symmetry_1
_geom_torsion_site_symmetry_2
_geom_torsion_site_symmetry_3
_geom_torsion_site_symmetry_4
_geom_torsion_publ_flag
C1 C4 C5 C6 -103.0(4) . . . . ?
C1 C4 C5 C18 105.4(5) . . . . ?
C1 C4 C8 C7 103.7(4) . . . . ?
C1 C4 C8 C9 -105.5(5) . . . . ?
C2 C3 C4 C1 1.6(4) . . . . ?
C2 C3 C4 C5 124.8(4) . . . . ?
C2 C3 C4 C8 -121.1(4) . . . . ?
C2 C3 C20 C19 -106.6(4) . . . . ?
C2 C3 C20 C21 102.0(4) . . . . ?
C2 C3 C23 C22 -103.7(4) . . . . ?
C2 C3 C23 C24 103.0(5) . . . . ?
C3 C2 N1 C1 45.9(4) . . . . ?
C3 C2 N1 C64 167.9(4) . . . . ?
C3 C4 C5 C6 139.0(4) . . . . ?
C3 C4 C5 C18 -12.6(6) . . . . ?
C3 C4 C8 C7 -138.7(4) . . . . ?
C3 C4 C8 C9 12.1(6) . . . . ?
C3 C20 C21 C22 12.3(4) . . . . ?
C3 C20 C21 C40 156.3(4) . . . . ?
C3 C23 C24 C9 14.5(6) . . . . ?
C3 C23 C24 C25 151.8(4) . . . . ?
C4 C1 N1 C2 -44.5(4) . . . . ?
C4 C1 N1 C64 -166.1(4) . . . . ?
C4 C3 C20 C19 10.8(5) . . . . ?
C4 C3 C20 C21 -140.6(3) . . . . ?
C4 C3 C23 C22 140.1(4) . . . . ?
C4 C3 C23 C24 -13.2(6) . . . . ?
C4 C5 C6 C7 -12.1(5) . . . . ?
C4 C5 C6 C15 -156.3(4) . . . . ?
C4 C5 C18 C17 150.7(4) . . . . ?
C4 C5 C18 C19 12.6(6) . . . . ?
C4 C8 C9 C10 -150.0(4) . . . . ?
C4 C8 C9 C24 -12.2(6) . . . . ?
C5 C4 C8 C7 -16.7(4) . . . . ?
C5 C4 C8 C9 134.1(4) . . . . ?
C5 C6 C7 C8 0.9(5) . . . . ?
C5 C6 C7 C12 -145.7(4) . . . . ?
C5 C6 C15 C14 139.4(5) . . . . ?
C5 C6 C15 C16 2.2(6) . . . . ?
C5 C18 C19 C20 0.3(6) . . . . ?
C5 C18 C19 C38 142.6(4) . . . . ?
C6 C5 C18 C17 1.2(6) . . . . ?
C6 C5 C18 C19 -136.9(4) . . . . ?
C6 C7 C8 C4 10.6(5) . . . . ?
C6 C7 C8 C9 -142.2(4) . . . . ?
C6 C7 C12 C11 138.8(4) . . . . ?
C6 C7 C12 C13 1.1(6) . . . . ?
C6 C15 C16 C17 -0.4(6) . . . . ?
C6 C15 C16 C34 142.1(4) . . . . ?
C7 C6 C15 C14 -1.2(6) . . . . ?
C7 C6 C15 C16 -138.3(4) . . . . ?
C7 C8 C9 C10 -1.5(6) . . . . ?
C7 C8 C9 C24 136.3(4) . . . . ?
C7 C12 C13 C14 -0.3(6) . . . . ?
C7 C12 C13 C30 141.3(4) . . . . ?
C8 C4 C5 C6 17.2(4) . . . . ?
C8 C4 C5 C18 -134.5(4) . . . . ?
C8 C7 C12 C11 -3.0(7) . . . . ?
C8 C7 C12 C13 -140.7(5) . . . . ?
C8 C9 C10 C11 -1.5(6) . . . . ?
C8 C9 C10 C26 142.9(4) . . . . ?
C8 C9 C24 C23 -1.4(6) . . . . ?
C8 C9 C24 C25 -142.3(4) . . . . ?
C9 C10 C11 C12 2.3(6) . . . . ?
C9 C10 C11 C29 138.7(4) . . . . ?
C9 C10 C26 C25 -0.3(5) . . . . ?
C9 C10 C26 C27 -143.1(4) . . . . ?
C9 C24 C25 C26 -1.0(5) . . . . ?
C9 C24 C25 C44 142.1(4) . . . . ?
C10 C9 C24 C23 141.7(4) . . . . ?
C10 C9 C24 C25 0.8(5) . . . . ?
C10 C11 C12 C7 -0.1(7) . . . . ?
C10 C11 C12 C13 142.4(4) . . . . ?
C10 C11 C29 C28 1.5(7) . . . . ?
C10 C11 C29 C30 -142.1(4) . . . . ?
C10 C26 C27 C28 -0.4(6) . . . . ?
C10 C26 C27 C49 138.7(5) . . . . ?
C11 C10 C26 C25 144.1(4) . . . . ?
C11 C10 C26 C27 1.3(6) . . . . ?
C11 C12 C13 C14 -142.4(4) . . . . ?
C11 C12 C13 C30 -0.8(4) . . . . ?
C11 C29 C30 C13 1.1(5) . . . . ?
C11 C29 C30 C31 142.0(4) . . . . ?
C12 C7 C8 C4 156.5(4) . . . . ?
C12 C7 C8 C9 3.8(7) . . . . ?
C12 C11 C29 C28 141.9(4) . . . . ?
C12 C11 C29 C30 -1.6(5) . . . . ?
C12 C13 C14 C15 -1.1(6) . . . . ?
C12 C13 C14 C33 137.5(4) . . . . ?
C12 C13 C30 C29 -0.2(5) . . . . ?
C12 C13 C30 C31 -140.9(4) . . . . ?
C13 C14 C15 C6 1.9(6) . . . . ?
C13 C14 C15 C16 143.3(4) . . . . ?
C13 C14 C33 C32 -0.6(7) . . . . ?
C13 C14 C33 C34 -143.1(4) . . . . ?
C13 C30 C31 C32 -1.6(6) . . . . ?
C13 C30 C31 C52 138.0(4) . . . . ?
C14 C13 C30 C29 141.8(4) . . . . ?
C14 C13 C30 C31 1.0(6) . . . . ?
C14 C15 C16 C17 -142.3(4) . . . . ?
C14 C15 C16 C34 0.2(5) . . . . ?
C14 C33 C34 C16 0.4(5) . . . . ?
C14 C33 C34 C35 141.6(5) . . . . ?
C15 C6 C7 C8 146.2(4) . . . . ?
C15 C6 C7 C12 -0.3(6) . . . . ?
C15 C14 C33 C32 142.2(4) . . . . ?
C15 C14 C33 C34 -0.4(5) . . . . ?
C15 C16 C17 C18 -1.1(6) . . . . ?
C15 C16 C17 C37 138.4(5) . . . . ?
C15 C16 C34 C33 -0.4(5) . . . . ?
C15 C16 C34 C35 -142.3(5) . . . . ?
C16 C17 C18 C5 0.6(6) . . . . ?
C16 C17 C18 C19 143.4(4) . . . . ?
C16 C17 C37 C36 -0.3(6) . . . . ?
C16 C17 C37 C38 -143.2(4) . . . . ?
C16 C34 C35 C36 -0.2(7) . . . . ?
C16 C34 C35 C58 138.5(5) . . . . ?
C17 C16 C34 C33 141.2(5) . . . . ?
C17 C16 C34 C35 -0.7(7) . . . . ?
C17 C18 C19 C20 -142.4(4) . . . . ?
C17 C18 C19 C38 -0.1(4) . . . . ?
C17 C37 C38 C19 -1.3(5) . . . . ?
C17 C37 C38 C39 142.5(4) . . . . ?
C18 C5 C6 C7 141.6(4) . . . . ?
C18 C5 C6 C15 -2.7(6) . . . . ?
C18 C17 C37 C36 144.1(4) . . . . ?
C18 C17 C37 C38 1.2(5) . . . . ?
C18 C19 C20 C3 -12.2(6) . . . . ?
C18 C19 C20 C21 136.2(4) . . . . ?
C18 C19 C38 C37 0.9(4) . . . . ?
C18 C19 C38 C39 -143.6(4) . . . . ?
C19 C20 C21 C22 -140.8(4) . . . . ?
C19 C20 C21 C40 3.3(6) . . . . ?
C19 C38 C39 C40 2.2(6) . . . . ?
C19 C38 C39 C62 139.6(5) . . . . ?
C20 C3 C4 C1 -122.0(4) . . . . ?
C20 C3 C4 C5 1.2(5) . . . . ?
C20 C3 C4 C8 115.3(4) . . . . ?
C20 C3 C23 C22 17.4(4) . . . . ?
C20 C3 C23 C24 -136.0(4) . . . . ?
C20 C19 C38 C37 142.8(4) . . . . ?
C20 C19 C38 C39 -1.6(6) . . . . ?
C20 C21 C22 C23 -0.8(5) . . . . ?
C20 C21 C22 C43 145.4(4) . . . . ?
C20 C21 C40 C39 -2.8(6) . . . . ?
C20 C21 C40 C41 -140.7(4) . . . . ?
C21 C22 C23 C3 -11.1(5) . . . . ?
C21 C22 C23 C24 143.4(4) . . . . ?
C21 C22 C43 C42 -1.2(6) . . . . ?
C21 C22 C43 C44 -138.9(5) . . . . ?
C21 C40 C41 C42 -0.3(6) . . . . ?
C21 C40 C41 C61 141.3(4) . . . . ?
C22 C21 C40 C39 137.3(4) . . . . ?
C22 C21 C40 C41 -0.7(6) . . . . ?
C22 C23 C24 C9 -136.3(4) . . . . ?
C22 C23 C24 C25 1.0(6) . . . . ?
C22 C43 C44 C25 -1.4(7) . . . . ?
C22 C43 C44 C45 141.4(4) . . . . ?
C23 C3 C4 C1 123.0(4) . . . . ?
C23 C3 C4 C5 -113.8(4) . . . . ?
C23 C3 C4 C8 0.3(5) . . . . ?
C23 C3 C20 C19 133.9(4) . . . . ?
C23 C3 C20 C21 -17.6(4) . . . . ?
C23 C22 C43 C42 140.9(4) . . . . ?
C23 C22 C43 C44 3.2(7) . . . . ?
C23 C24 C25 C26 -142.4(4) . . . . ?
C23 C24 C25 C44 0.7(6) . . . . ?
C24 C9 C10 C11 -144.7(4) . . . . ?
C24 C9 C10 C26 -0.3(5) . . . . ?
C24 C25 C26 C10 0.8(5) . . . . ?
C24 C25 C26 C27 144.2(4) . . . . ?
C24 C25 C44 C43 -0.5(7) . . . . ?
C24 C25 C44 C45 -138.4(5) . . . . ?
C25 C26 C27 C28 -139.4(4) . . . . ?
C25 C26 C27 C49 -0.3(6) . . . . ?
C25 C44 C45 C46 141.8(4) . . . . ?
C25 C44 C45 C49 -0.6(7) . . . . ?
C26 C10 C11 C12 -138.2(5) . . . . ?
C26 C10 C11 C29 -1.8(6) . . . . ?
C26 C25 C44 C43 138.1(4) . . . . ?
C26 C25 C44 C45 0.2(7) . . . . ?
C26 C27 C28 C29 0.0(6) . . . . ?
C26 C27 C28 C51 143.4(4) . . . . ?
C26 C27 C49 C45 -0.1(7) . . . . ?
C26 C27 C49 C50 -142.2(4) . . . . ?
C27 C28 C29 C11 -0.5(6) . . . . ?
C27 C28 C29 C30 138.9(4) . . . . ?
C27 C28 C51 C50 -0.5(5) . . . . ?
C27 C28 C51 C52 -142.2(4) . . . . ?
C27 C49 C50 C48 142.1(4) . . . . ?
C27 C49 C50 C51 -0.9(5) . . . . ?
C28 C27 C49 C45 142.8(4) . . . . ?
C28 C27 C49 C50 0.7(5) . . . . ?
C28 C29 C30 C13 -142.9(4) . . . . ?
C28 C29 C30 C31 -2.0(6) . . . . ?
C28 C51 C52 C31 -0.5(6) . . . . ?
C28 C51 C52 C53 137.9(4) . . . . ?
C29 C11 C12 C7 -141.0(4) . . . . ?
C29 C11 C12 C13 1.5(4) . . . . ?
C29 C28 C51 C50 142.0(4) . . . . ?
C29 C28 C51 C52 0.3(6) . . . . ?
C29 C30 C31 C32 -137.8(4) . . . . ?
C29 C30 C31 C52 1.8(6) . . . . ?
C30 C13 C14 C15 -138.6(4) . . . . ?
C30 C13 C14 C33 0.0(6) . . . . ?
C30 C31 C32 C33 1.1(6) . . . . ?
C30 C31 C32 C59 143.2(4) . . . . ?
C30 C31 C52 C51 -0.6(6) . . . . ?
C30 C31 C52 C53 -143.8(4) . . . . ?
C31 C32 C33 C14 0.0(6) . . . . ?
C31 C32 C33 C34 138.5(5) . . . . ?
C31 C32 C59 C53 1.3(5) . . . . ?
C31 C32 C59 C58 -141.5(5) . . . . ?
C31 C52 C53 C54 142.7(4) . . . . ?
C31 C52 C53 C59 0.2(5) . . . . ?
C32 C31 C52 C51 143.8(4) . . . . ?
C32 C31 C52 C53 0.6(4) . . . . ?
C32 C33 C34 C16 -142.9(5) . . . . ?
C32 C33 C34 C35 -1.7(7) . . . . ?
C33 C14 C15 C6 -141.3(4) . . . . ?
C33 C14 C15 C16 0.1(5) . . . . ?
C33 C32 C59 C53 142.4(4) . . . . ?
C33 C32 C59 C58 -0.3(7) . . . . ?
C33 C34 C35 C36 -137.4(5) . . . . ?
C33 C34 C35 C58 1.3(7) . . . . ?
C34 C16 C17 C18 -138.5(5) . . . . ?
C34 C16 C17 C37 1.0(7) . . . . ?
C34 C35 C36 C37 0.9(7) . . . . ?
C34 C35 C36 C57 143.2(5) . . . . ?
C34 C35 C58 C56 -143.8(5) . . . . ?
C34 C35 C58 C59 -0.5(7) . . . . ?
C35 C36 C37 C17 -0.6(7) . . . . ?
C35 C36 C37 C38 138.1(5) . . . . ?
C35 C36 C57 C56 -0.8(5) . . . . ?
C35 C36 C57 C62 -141.0(5) . . . . ?
C35 C58 C59 C32 -0.1(7) . . . . ?
C35 C58 C59 C53 -138.6(5) . . . . ?
C36 C35 C58 C56 -0.4(5) . . . . ?
C36 C35 C58 C59 142.9(5) . . . . ?
C36 C37 C38 C19 -143.7(4) . . . . ?
C36 C37 C38 C39 0.1(7) . . . . ?
C36 C57 C62 C39 -2.2(7) . . . . ?
C36 C57 C62 C61 135.8(5) . . . . ?
C37 C17 C18 C5 -143.4(4) . . . . ?
C37 C17 C18 C19 -0.7(4) . . . . ?
C37 C36 C57 C56 142.0(5) . . . . ?
C37 C36 C57 C62 1.9(7) . . . . ?
C37 C38 C39 C40 -137.9(5) . . . . ?
C37 C38 C39 C62 -0.4(6) . . . . ?
C38 C19 C20 C3 -149.5(4) . . . . ?
C38 C19 C20 C21 -1.1(6) . . . . ?
C38 C39 C40 C21 0.1(6) . . . . ?
C38 C39 C40 C41 142.2(4) . . . . ?
C38 C39 C62 C57 1.5(7) . . . . ?
C38 C39 C62 C61 -141.9(4) . . . . ?
C39 C40 C41 C42 -142.8(4) . . . . ?
C39 C40 C41 C61 -1.3(4) . . . . ?
C40 C21 C22 C23 -144.7(4) . . . . ?
C40 C21 C22 C43 1.4(6) . . . . ?
C40 C39 C62 C57 143.4(4) . . . . ?
C40 C39 C62 C61 0.0(5) . . . . ?
C40 C41 C42 C43 0.5(6) . . . . ?
C40 C41 C42 C46 137.4(4) . . . . ?
C40 C41 C61 C60 -142.5(4) . . . . ?
C40 C41 C61 C62 1.3(5) . . . . ?
C41 C42 C43 C22 0.2(6) . . . . ?
C41 C42 C43 C44 142.2(4) . . . . ?
C41 C42 C46 C45 -142.5(4) . . . . ?
C41 C42 C46 C47 0.3(6) . . . . ?
C41 C61 C62 C39 -0.8(5) . . . . ?
C41 C61 C62 C57 -143.6(5) . . . . ?
C42 C41 C61 C60 -0.8(7) . . . . ?
C42 C41 C61 C62 142.9(4) . . . . ?
C42 C43 C44 C25 -142.9(4) . . . . ?
C42 C43 C44 C45 -0.1(5) . . . . ?
C42 C46 C47 C48 -137.8(4) . . . . ?
C42 C46 C47 C60 -0.4(6) . . . . ?
C43 C22 C23 C3 -157.5(4) . . . . ?
C43 C22 C23 C24 -3.0(6) . . . . ?
C43 C42 C46 C45 -0.5(5) . . . . ?
C43 C42 C46 C47 142.3(4) . . . . ?
C43 C44 C45 C46 -0.2(5) . . . . ?
C43 C44 C45 C49 -142.6(4) . . . . ?
C44 C25 C26 C10 -143.1(4) . . . . ?
C44 C25 C26 C27 0.3(6) . . . . ?
C44 C45 C46 C42 0.5(5) . . . . ?
C44 C45 C46 C47 -142.6(4) . . . . ?
C44 C45 C49 C27 0.5(7) . . . . ?
C44 C45 C49 C50 138.5(5) . . . . ?
C45 C46 C47 C48 0.8(6) . . . . ?
C45 C46 C47 C60 138.2(4) . . . . ?
C45 C49 C50 C48 -0.5(6) . . . . ?
C45 C49 C50 C51 -143.6(4) . . . . ?
C46 C42 C43 C22 -141.6(4) . . . . ?
C46 C42 C43 C44 0.4(5) . . . . ?
C46 C45 C49 C27 -137.3(5) . . . . ?
C46 C45 C49 C50 0.6(6) . . . . ?
C46 C47 C48 C50 -0.7(7) . . . . ?
C46 C47 C48 C54 142.5(4) . . . . ?
C46 C47 C60 C55 -142.3(4) . . . . ?
C46 C47 C60 C61 -0.1(6) . . . . ?
C47 C48 C50 C49 0.5(6) . . . . ?
C47 C48 C50 C51 138.5(4) . . . . ?
C47 C48 C54 C53 -142.6(4) . . . . ?
C47 C48 C54 C55 -1.2(5) . . . . ?
C47 C60 C61 C41 0.7(7) . . . . ?
C47 C60 C61 C62 -139.3(5) . . . . ?
C48 C47 C60 C55 -0.3(5) . . . . ?
C48 C47 C60 C61 142.0(4) . . . . ?
C48 C50 C51 C28 -141.7(4) . . . . ?
C48 C50 C51 C52 0.3(6) . . . . ?
C48 C54 C55 C56 -141.6(5) . . . . ?
C48 C54 C55 C60 1.0(5) . . . . ?
C49 C27 C28 C29 -143.5(4) . . . . ?
C49 C27 C28 C51 -0.1(5) . . . . ?
C49 C45 C46 C42 142.2(4) . . . . ?
C49 C45 C46 C47 -0.8(6) . . . . ?
C49 C50 C51 C28 0.9(5) . . . . ?
C49 C50 C51 C52 142.9(4) . . . . ?
C50 C48 C54 C53 0.9(6) . . . . ?
C50 C48 C54 C55 142.3(4) . . . . ?
C50 C51 C52 C31 -138.5(4) . . . . ?
C50 C51 C52 C53 -0.1(6) . . . . ?
C51 C28 C29 C11 -138.5(5) . . . . ?
C51 C28 C29 C30 0.9(6) . . . . ?
C51 C52 C53 C54 0.3(6) . . . . ?
C51 C52 C53 C59 -142.2(4) . . . . ?
C52 C31 C32 C33 -143.2(4) . . . . ?
C52 C31 C32 C59 -1.2(5) . . . . ?
C52 C53 C54 C48 -0.7(6) . . . . ?
C52 C53 C54 C55 -138.1(5) . . . . ?
C52 C53 C59 C32 -0.9(5) . . . . ?
C52 C53 C59 C58 142.3(5) . . . . ?
C53 C54 C55 C56 0.6(7) . . . . ?
C53 C54 C55 C60 143.2(4) . . . . ?
C54 C48 C50 C49 -138.7(4) . . . . ?
C54 C48 C50 C51 -0.7(6) . . . . ?
C54 C53 C59 C32 -142.7(4) . . . . ?
C54 C53 C59 C58 0.5(7) . . . . ?
C54 C55 C56 C57 139.2(5) . . . . ?
C54 C55 C56 C58 -0.9(7) . . . . ?
C54 C55 C60 C47 -0.5(5) . . . . ?
C54 C55 C60 C61 -142.6(5) . . . . ?
C55 C56 C57 C36 -142.7(5) . . . . ?
C55 C56 C57 C62 -1.7(7) . . . . ?
C55 C56 C58 C35 143.9(5) . . . . ?
C55 C56 C58 C59 1.0(7) . . . . ?
C55 C60 C61 C41 138.5(5) . . . . ?
C55 C60 C61 C62 -1.6(7) . . . . ?
C56 C55 C60 C47 142.8(5) . . . . ?
C56 C55 C60 C61 0.7(7) . . . . ?
C56 C57 C62 C39 -137.3(5) . . . . ?
C56 C57 C62 C61 0.8(7) . . . . ?
C56 C58 C59 C32 137.8(5) . . . . ?
C56 C58 C59 C53 -0.8(7) . . . . ?
C57 C36 C37 C17 -139.5(5) . . . . ?
C57 C36 C37 C38 -0.8(7) . . . . ?
C57 C56 C58 C35 -0.1(5) . . . . ?
C57 C56 C58 C59 -143.0(5) . . . . ?
C58 C35 C36 C37 -141.6(5) . . . . ?
C58 C35 C36 C57 0.8(6) . . . . ?
C58 C56 C57 C36 0.6(5) . . . . ?
C58 C56 C57 C62 141.6(5) . . . . ?
C59 C32 C33 C14 -137.3(5) . . . . ?
C59 C32 C33 C34 1.2(7) . . . . ?
C59 C53 C54 C48 137.1(5) . . . . ?
C59 C53 C54 C55 -0.4(6) . . . . ?
C60 C47 C48 C50 -142.3(4) . . . . ?
C60 C47 C48 C54 0.9(5) . . . . ?
C60 C55 C56 C57 1.0(7) . . . . ?
C60 C55 C56 C58 -139.2(5) . . . . ?
C60 C61 C62 C39 143.7(4) . . . . ?
C60 C61 C62 C57 0.8(7) . . . . ?
C61 C41 C42 C43 -136.6(4) . . . . ?
C61 C41 C42 C46 0.3(6) . . . . ?
C62 C39 C40 C21 -141.4(4) . . . . ?
C62 C39 C40 C41 0.8(5) . . . . ?
C63 C64 C65 C66 -77.1(6) . . . . ?
C63 C64 C65 C70 98.8(6) . . . . ?
C63 C64 N1 C1 -61.4(5) . . . . ?
C63 C64 N1 C2 -178.2(4) . . . . ?
C64 C65 C66 C67 176.1(5) . . . . ?
C64 C65 C70 C69 -175.5(5) . . . . ?
C65 C64 N1 C1 175.1(4) . . . . ?
C65 C64 N1 C2 58.3(5) . . . . ?
C65 C66 C67 C68 0.4(10) . . . . ?
C66 C65 C70 C69 0.6(8) . . . . ?
C66 C67 C68 C69 -1.2(10) . . . . ?
C67 C68 C69 C70 1.7(10) . . . . ?
C68 C69 C70 C65 -1.4(10) . . . . ?
C70 C65 C66 C67 -0.1(8) . . . . ?
N1 C1 C4 C3 25.1(5) . . . . ?
N1 C1 C4 C5 -98.8(4) . . . . ?
N1 C1 C4 C8 148.5(4) . . . . ?
N1 C2 C3 C4 -28.3(4) . . . . ?
N1 C2 C3 C20 95.6(4) . . . . ?
N1 C2 C3 C23 -151.5(4) . . . . ?
N1 C64 C65 C66 46.1(6) . . . . ?
N1 C64 C65 C70 -138.0(5) . . . . ?

loop_
_smtbx_masks_void_nr
_smtbx_masks_void_average_x
_smtbx_masks_void_average_y
_smtbx_masks_void_average_z
_smtbx_masks_void_volume
_smtbx_masks_void_count_electrons
_smtbx_masks_void_content
1 0.193 0.869 0.808 23.9 0.1 ?
2 0.310 0.378 0.201 63.1 18.1 ?
3 0.690 0.878 0.799 63.1 18.2 ?
4 0.807 0.369 0.192 23.9 0.1 ?
